data_4020988
loop_
_publ_author_name
'Jye-Shane Yang'
'Yan-Duo Lin'
'Yu-Hsi Lin'
'Fen-Ling Liao'

_publ_section_title
;
 Zn(II)-Induced Ground-State \p-Deconjugation and
 Excited-State Electron Transfer in
 N,N-Bis(2-pyridyl)amino-Substituted Arenes
;
_journal_name_full 'Journal of Organic Chemistry'
_journal_page_first 3517
_journal_page_last 3525
_journal_paper_doi 10.1021/jo049902z
_journal_volume 69
_journal_year 2004
_chemical_formula_sum 'C17 H15 N3 O'
_chemical_formula_weight 277.32
_space_group_IT_number 14
_symmetry_cell_setting monoclinic
_symmetry_space_group_name_Hall '-P 2yn'
_symmetry_space_group_name_H-M 'P 1 21/n 1'
_cell_angle_alpha 90.00
_cell_angle_beta 100.231(1)
_cell_angle_gamma 90.00
_cell_formula_units_Z 8
_cell_length_a 15.9797(10)
_cell_length_b 9.7445(6)
_cell_length_c 19.0030(12)
_cell_measurement_temperature 294(2)
_cell_volume 2912.0(3)
_diffrn_ambient_temperature 294(2)
_exptl_crystal_density_diffrn 1.265
_cod_depositor_comments
;
The following automatic conversions were performed:
'_symmetry_cell_setting' value 'Monoclinic' changed to 'monoclinic'
according to '/home/saulius/struct/CIF-dictionaries/cif_core.dic'
dictionary named 'cif_core.dic' version 2.4.1 from 2010-06-29.

Automatic conversion script
Id: cif_fix_enum 1527 2010-12-29 10:47:43Z saulius 
;
_cod_original_sg_symbol_H-M 'P 21/n'
_cod_database_code 4020988

loop_
_symmetry_equiv_pos_as_xyz
'x, y, z'
'-x+1/2, y+1/2, -z+1/2'
'-x, -y, -z'
'x-1/2, -y-1/2, z-1/2'

loop_
_atom_site_label
_atom_site_type_symbol
_atom_site_fract_x
_atom_site_fract_y
_atom_site_fract_z
_atom_site_U_iso_or_equiv
_atom_site_adp_type
_atom_site_occupancy
_atom_site_symmetry_multiplicity
_atom_site_calc_flag
_atom_site_refinement_flags
_atom_site_disorder_assembly
_atom_site_disorder_group
O1 O 0.74554(11) 0.47143(19) 0.04349(9) 0.0636(5) Uani 1 1 d . . .
O2 O 0.06041(11) 0.1998(2) 0.10146(11) 0.0837(7) Uani 1 1 d . . .
N1 N 0.88971(12) 0.3911(2) 0.33042(10) 0.0556(5) Uani 1 1 d . . .
N2 N 0.75592(13) 0.4128(2) 0.36210(12) 0.0617(6) Uani 1 1 d . . .
N3 N 0.97964(13) 0.2408(2) 0.40376(11) 0.0633(6) Uani 1 1 d . . .
N4 N 0.39247(11) 0.2499(2) 0.24972(10) 0.0536(5) Uani 1 1 d . . .
N5 N 0.52115(13) 0.3581(2) 0.24128(11) 0.0645(6) Uani 1 1 d . . .
N6 N 0.34490(12) 0.2333(2) 0.35753(10) 0.0507(5) Uani 1 1 d . . .
C1 C 0.7070(2) 0.4439(3) 0.4098(2) 0.0804(9) Uani 1 1 d . . .
C2 C 0.7375(3) 0.4856(4) 0.4768(2) 0.0953(12) Uani 1 1 d . . .
C3 C 0.8242(3) 0.4985(3) 0.49747(16) 0.0941(12) Uani 1 1 d . . .
C4 C 0.87863(19) 0.4670(3) 0.44993(14) 0.0669(8) Uani 1 1 d . . .
C5 C 0.84047(15) 0.4234(2) 0.38291(13) 0.0494(6) Uani 1 1 d . . .
C6 C 1.05363(18) 0.1732(3) 0.41860(15) 0.0702(8) Uani 1 1 d . . .
C7 C 1.11753(17) 0.1839(3) 0.37984(15) 0.0668(8) Uani 1 1 d . . .
C8 C 1.10543(16) 0.2706(3) 0.32201(16) 0.0670(8) Uani 1 1 d . . .
C9 C 1.03070(17) 0.3418(3) 0.30518(14) 0.0625(7) Uani 1 1 d . . .
C10 C 0.96855(14) 0.3237(3) 0.34735(12) 0.0506(6) Uani 1 1 d . . .
C11 C 0.85320(14) 0.4139(3) 0.25703(12) 0.0491(6) Uani 1 1 d . . .
C12 C 0.84464(17) 0.3075(3) 0.20795(14) 0.0627(7) Uani 1 1 d . . .
C13 C 0.80935(18) 0.3301(3) 0.13709(14) 0.0627(7) Uani 1 1 d . . .
C14 C 0.78120(14) 0.4597(3) 0.11450(13) 0.0486(6) Uani 1 1 d . . .
C15 C 0.78886(15) 0.5664(2) 0.16287(13) 0.0507(6) Uani 1 1 d . . .
C16 C 0.82536(15) 0.5426(3) 0.23367(13) 0.0522(6) Uani 1 1 d . . .
C17 C 0.71226(19) 0.6012(3) 0.01909(14) 0.0723(8) Uani 1 1 d . . .
C18 C 0.58034(17) 0.3899(3) 0.20103(18) 0.0777(9) Uani 1 1 d . . .
C19 C 0.57492(18) 0.3541(4) 0.13112(17) 0.0781(9) Uani 1 1 d . . .
C20 C 0.50669(19) 0.2785(3) 0.09953(15) 0.0718(8) Uani 1 1 d . . .
C21 C 0.44595(16) 0.2426(3) 0.13851(14) 0.0590(7) Uani 1 1 d . . .
C22 C 0.45548(14) 0.2840(2) 0.20930(12) 0.0474(6) Uani 1 1 d . . .
C23 C 0.35916(17) 0.2043(3) 0.42799(13) 0.0572(7) Uani 1 1 d . . .
C24 C 0.43650(19) 0.1654(3) 0.46571(13) 0.0674(8) Uani 1 1 d . . .
C25 C 0.50273(18) 0.1530(3) 0.42934(15) 0.0738(8) Uani 1 1 d . . .
C26 C 0.49085(16) 0.1789(3) 0.35745(14) 0.0622(7) Uani 1 1 d . . .
C27 C 0.41042(14) 0.2212(2) 0.32322(12) 0.0455(5) Uani 1 1 d . . .
C28 C 0.30670(13) 0.2345(2) 0.21154(11) 0.0435(5) Uani 1 1 d . . .
C29 C 0.26305(15) 0.3462(2) 0.17864(12) 0.0484(6) Uani 1 1 d . . .
C30 C 0.18122(15) 0.3308(3) 0.14178(13) 0.0539(6) Uani 1 1 d . . .
C31 C 0.14210(15) 0.2042(3) 0.13822(12) 0.0523(6) Uani 1 1 d . . .
C32 C 0.18545(16) 0.0920(3) 0.17034(13) 0.0548(6) Uani 1 1 d . . .
C33 C 0.26824(15) 0.1084(3) 0.20661(13) 0.0523(6) Uani 1 1 d . . .
C34 C 0.0149(2) 0.0770(4) 0.1033(2) 0.1049(13) Uani 1 1 d . . .
H1A H 0.6396 0.4349 0.3903 0.080 Uiso 1 1 d . . .
H2A H 0.6945 0.5066 0.5021 0.080 Uiso 1 1 d . . .
H3A H 0.8508 0.5248 0.5353 0.080 Uiso 1 1 d . . .
H4A H 0.9342 0.4731 0.4614 0.080 Uiso 1 1 d . . .
H6A H 1.0624 0.1143 0.4586 0.080 Uiso 1 1 d . . .
H7A H 1.1683 0.1325 0.3954 0.080 Uiso 1 1 d . . .
H8A H 1.1483 0.2780 0.2949 0.080 Uiso 1 1 d . . .
H9A H 1.0194 0.4031 0.2687 0.080 Uiso 1 1 d . . .
H12A H 0.8605 0.2159 0.2224 0.080 Uiso 1 1 d . . .
H13A H 0.8038 0.2563 0.1019 0.080 Uiso 1 1 d . . .
H15A H 0.7677 0.6573 0.1476 0.080 Uiso 1 1 d . . .
H16A H 0.8353 0.6155 0.2684 0.080 Uiso 1 1 d . . .
H17A H 0.6681 0.6351 0.0462 0.080 Uiso 1 1 d . . .
H17B H 0.7601 0.6761 0.0264 0.080 Uiso 1 1 d . . .
H17C H 0.6904 0.5870 -0.0303 0.080 Uiso 1 1 d . . .
H18A H 0.6237 0.4418 0.2305 0.080 Uiso 1 1 d . . .
H19A H 0.6188 0.3813 0.1040 0.080 Uiso 1 1 d . . .
H20A H 0.5030 0.2545 0.0513 0.080 Uiso 1 1 d . . .
H21A H 0.4006 0.1858 0.1222 0.080 Uiso 1 1 d . . .
H23A H 0.3067 0.2130 0.4530 0.080 Uiso 1 1 d . . .
H24A H 0.4412 0.1508 0.5183 0.080 Uiso 1 1 d . . .
H25A H 0.5581 0.1276 0.4545 0.080 Uiso 1 1 d . . .
H26A H 0.5349 0.1689 0.3304 0.080 Uiso 1 1 d . . .
H29A H 0.2870 0.4356 0.1816 0.080 Uiso 1 1 d . . .
H30A H 0.1494 0.4029 0.1213 0.080 Uiso 1 1 d . . .
H32A H 0.1613 0.0087 0.1672 0.080 Uiso 1 1 d . . .
H33A H 0.2998 0.0275 0.2281 0.080 Uiso 1 1 d . . .
H34A H 0.0171 0.0472 0.1554 0.080 Uiso 1 1 d . . .
H34B H -0.0393 0.0922 0.0770 0.080 Uiso 1 1 d . . .
H34C H 0.0389 -0.0007 0.0792 0.080 Uiso 1 1 d . . .

loop_
_atom_site_aniso_label
_atom_site_aniso_U_11
_atom_site_aniso_U_22
_atom_site_aniso_U_33
_atom_site_aniso_U_23
_atom_site_aniso_U_13
_atom_site_aniso_U_12
O1 0.0752(12) 0.0697(12) 0.0441(10) -0.0027(9) 0.0062(9) 0.0090(10)
O2 0.0543(11) 0.0929(16) 0.0904(15) 0.0311(12) -0.0239(10) -0.0202(11)
N1 0.0482(11) 0.0757(15) 0.0435(11) 0.0039(10) 0.0096(9) 0.0142(11)
N2 0.0517(13) 0.0614(14) 0.0750(15) 0.0050(11) 0.0198(11) 0.0079(11)
N3 0.0586(13) 0.0784(16) 0.0553(13) 0.0125(12) 0.0169(10) 0.0156(12)
N4 0.0388(10) 0.0821(15) 0.0400(11) 0.0041(10) 0.0070(8) -0.0056(10)
N5 0.0530(12) 0.0786(16) 0.0612(14) 0.0002(12) 0.0083(11) -0.0181(12)
N6 0.0504(12) 0.0590(13) 0.0434(11) 0.0025(9) 0.0105(9) 0.0025(10)
C1 0.077(2) 0.077(2) 0.097(3) 0.0164(19) 0.0428(19) 0.0242(17)
C2 0.123(3) 0.077(2) 0.104(3) 0.023(2) 0.070(3) 0.047(2)
C3 0.169(4) 0.065(2) 0.0473(17) -0.0053(14) 0.017(2) 0.028(2)
C4 0.083(2) 0.0622(18) 0.0521(16) -0.0071(13) 0.0041(14) 0.0071(15)
C5 0.0537(15) 0.0446(14) 0.0507(14) 0.0032(11) 0.0116(11) 0.0075(11)
C6 0.0709(18) 0.080(2) 0.0595(17) 0.0105(15) 0.0124(14) 0.0272(16)
C7 0.0546(16) 0.080(2) 0.0643(18) -0.0097(15) 0.0063(13) 0.0208(14)
C8 0.0521(16) 0.084(2) 0.0693(19) -0.0098(16) 0.0230(13) 0.0048(15)
C9 0.0582(16) 0.0756(19) 0.0575(16) 0.0100(14) 0.0203(13) 0.0061(14)
C10 0.0448(13) 0.0645(16) 0.0426(13) -0.0002(12) 0.0083(10) 0.0041(12)
C11 0.0438(13) 0.0593(16) 0.0451(13) 0.0012(12) 0.0103(10) 0.0049(12)
C12 0.0734(18) 0.0534(16) 0.0596(17) 0.0022(13) 0.0072(14) 0.0171(14)
C13 0.0775(18) 0.0554(16) 0.0525(15) -0.0129(13) 0.0044(13) 0.0126(14)
C14 0.0451(13) 0.0565(16) 0.0453(14) -0.0015(11) 0.0111(11) 0.0017(11)
C15 0.0530(14) 0.0482(14) 0.0508(14) 0.0014(11) 0.0091(11) 0.0017(11)
C16 0.0550(14) 0.0517(15) 0.0502(14) -0.0059(11) 0.0102(11) -0.0042(12)
C17 0.092(2) 0.071(2) 0.0501(16) 0.0081(14) 0.0023(15) 0.0055(16)
C18 0.0560(17) 0.092(2) 0.082(2) 0.0097(18) 0.0026(15) -0.0279(16)
C19 0.0558(17) 0.109(3) 0.074(2) 0.0199(18) 0.0229(15) -0.0106(17)
C20 0.0687(18) 0.095(2) 0.0572(17) 0.0005(15) 0.0247(14) -0.0057(17)
C21 0.0539(15) 0.0729(18) 0.0529(15) -0.0057(13) 0.0166(12) -0.0131(13)
C22 0.0420(12) 0.0540(15) 0.0469(13) 0.0032(11) 0.0097(10) -0.0018(11)
C23 0.0678(17) 0.0621(17) 0.0436(14) -0.0027(12) 0.0148(12) -0.0064(13)
C24 0.082(2) 0.0743(19) 0.0413(14) 0.0059(13) -0.0015(14) -0.0087(16)
C25 0.0572(17) 0.093(2) 0.0641(19) 0.0169(16) -0.0073(14) 0.0035(16)
C26 0.0474(14) 0.0800(19) 0.0582(16) 0.0099(14) 0.0069(12) 0.0070(13)
C27 0.0443(13) 0.0500(14) 0.0414(13) -0.0019(10) 0.0055(10) -0.0007(11)
C28 0.0404(12) 0.0562(15) 0.0349(12) 0.0020(10) 0.0092(9) -0.0031(11)
C29 0.0518(14) 0.0492(14) 0.0442(13) 0.0036(11) 0.0083(11) -0.0074(11)
C30 0.0522(14) 0.0530(15) 0.0546(15) 0.0168(12) 0.0040(12) 0.0024(12)
C31 0.0459(13) 0.0632(17) 0.0450(14) 0.0084(12) 0.0005(11) -0.0081(12)
C32 0.0580(15) 0.0464(14) 0.0575(15) 0.0035(12) 0.0038(12) -0.0121(12)
C33 0.0491(14) 0.0500(15) 0.0568(15) 0.0086(12) 0.0066(11) 0.0035(12)
C34 0.068(2) 0.114(3) 0.117(3) 0.032(2) -0.0280(19) -0.037(2)

loop_
_geom_bond_atom_site_label_1
_geom_bond_atom_site_label_2
_geom_bond_distance
_geom_bond_site_symmetry_2
_geom_bond_publ_flag
O1 C14 1.373(3) . ?
O1 C17 1.418(3) . ?
O2 C31 1.367(3) . ?
O2 C34 1.403(4) . ?
N1 C10 1.407(3) . ?
N1 C5 1.411(3) . ?
N1 C11 1.430(3) . ?
N2 C1 1.332(4) . ?
N2 C5 1.343(3) . ?
N3 C10 1.329(3) . ?
N3 C6 1.339(3) . ?
N4 C27 1.403(3) . ?
N4 C22 1.410(3) . ?
N4 C28 1.440(3) . ?
N5 C22 1.329(3) . ?
N5 C18 1.354(3) . ?
N6 C27 1.333(3) . ?
N6 C23 1.348(3) . ?
C1 C2 1.343(5) . ?
C2 C3 1.378(5) . ?
C3 C4 1.395(5) . ?
C4 C5 1.378(3) . ?
C6 C7 1.365(4) . ?
C7 C8 1.373(4) . ?
C8 C9 1.369(4) . ?
C9 C10 1.394(3) . ?
C11 C16 1.378(3) . ?
C11 C12 1.385(3) . ?
C12 C13 1.382(4) . ?
C13 C14 1.383(3) . ?
C14 C15 1.378(3) . ?
C15 C16 1.387(3) . ?
C18 C19 1.361(4) . ?
C19 C20 1.364(4) . ?
C20 C21 1.367(3) . ?
C21 C22 1.387(3) . ?
C23 C24 1.367(4) . ?
C24 C25 1.368(4) . ?
C25 C26 1.369(4) . ?
C26 C27 1.396(3) . ?
C28 C33 1.370(3) . ?
C28 C29 1.381(3) . ?
C29 C30 1.377(3) . ?
C30 C31 1.380(3) . ?
C31 C32 1.377(3) . ?
C32 C33 1.388(3) . ?

loop_
_cod_related_entry_id
_cod_related_entry_database
_cod_related_entry_code
1 ChemSpider 30658487
